data_4503988
loop_
_publ_author_name
'Baldovino-Pantale\'on, Oscar'
'Morales-Morales, David'
'Hern\'andez-Ortega, Sim\'on'
'Toscano, Rub\'en A.'
'Vald\'es-Mart\'inez, Jes\'us'

_publ_section_title
;
 Pd&#x2212;N&#x2212;H&#x00B7;&#x00B7;&#x00B7;Cl&#x2212;Pd Hydrogen Bonds
 and \p&#x2212;\p Interactions between Fluorinated Aromatic Rings
 intrans-[PdCl2(NH2ArF)2]
;
_journal_issue 1
_journal_name_full 'Crystal Growth &amp; Design'
_journal_page_first 117
_journal_paper_doi 10.1021/cg0606388
_journal_volume 7
_journal_year 2007
_chemical_formula_sum 'C12 H8 Cl2 F6 N2 Pd'
_chemical_formula_weight 471.50
_chemical_name_systematic
; 
Dichloro-bis(2,4,5-Trifluoro-phenylamine)-palladium(ii)
;
_space_group_IT_number 14
_symmetry_cell_setting monoclinic
_symmetry_space_group_name_Hall '-P 2ybc'
_symmetry_space_group_name_H-M 'P 1 21/c 1'
_atom_sites_solution_hydrogens difmap
_atom_sites_solution_primary direct
_atom_sites_solution_secondary difmap
_audit_creation_method SHELXL-97
_cell_angle_alpha 90.00
_cell_angle_beta 98.885(1)
_cell_angle_gamma 90.00
_cell_formula_units_Z 2
_cell_length_a 13.056(1)
_cell_length_b 7.844(1)
_cell_length_c 7.752(1)
_cell_measurement_reflns_used 4635
_cell_measurement_temperature 293(2)
_cell_measurement_theta_max 27.51
_cell_measurement_theta_min 2.88
_cell_volume 784.37(15)
_computing_cell_refinement 'SMART V 5.625'
_computing_data_collection 'SMART V 5.625'
_computing_data_reduction 'SAINT V 6.23C'
_computing_molecular_graphics 'SHELXTL V 6.10'
_computing_publication_material 'SHELXTL V 6.10'
_computing_structure_refinement 'SHELXL-97 (Sheldrick, 1997)'
_computing_structure_solution 'SHELXS-97 (Sheldrick, 1997)'
_diffrn_ambient_temperature 293(2)
_diffrn_detector_area_resol_mean 0.661
_diffrn_measured_fraction_theta_full 0.998
_diffrn_measured_fraction_theta_max 0.998
_diffrn_measurement_device_type 'Bruker Smart Apex CCD diffractometer'
_diffrn_measurement_method \w-scans
_diffrn_radiation_monochromator graphite
_diffrn_radiation_source 'fine-focus sealed tube'
_diffrn_radiation_type MoK\a
_diffrn_radiation_wavelength 0.71073
_diffrn_reflns_av_R_equivalents 0.0320
_diffrn_reflns_av_sigmaI/netI 0.0269
_diffrn_reflns_limit_h_max 16
_diffrn_reflns_limit_h_min -16
_diffrn_reflns_limit_k_max 10
_diffrn_reflns_limit_k_min -10
_diffrn_reflns_limit_l_max 10
_diffrn_reflns_limit_l_min -10
_diffrn_reflns_number 7588
_diffrn_reflns_theta_full 27.51
_diffrn_reflns_theta_max 27.51
_diffrn_reflns_theta_min 3.04
_diffrn_standards_decay_% 0
_exptl_absorpt_coefficient_mu 1.583
_exptl_absorpt_correction_T_max 0.8218
_exptl_absorpt_correction_T_min 0.7343
_exptl_absorpt_correction_type 'analytical: face-indexed'
_exptl_crystal_colour orange
_exptl_crystal_density_diffrn 1.996
_exptl_crystal_density_method 'not measured'
_exptl_crystal_description block
_exptl_crystal_F_000 456
_exptl_crystal_size_max 0.220
_exptl_crystal_size_mid 0.184
_exptl_crystal_size_min 0.134
_refine_diff_density_max 0.414
_refine_diff_density_min -0.395
_refine_diff_density_rms 0.075
_refine_ls_extinction_method none
_refine_ls_goodness_of_fit_ref 1.003
_refine_ls_hydrogen_treatment mixed
_refine_ls_matrix_type full
_refine_ls_number_parameters 133
_refine_ls_number_reflns 1796
_refine_ls_number_restraints 0
_refine_ls_restrained_S_all 1.003
_refine_ls_R_factor_all 0.0332
_refine_ls_R_factor_gt 0.0263
_refine_ls_shift/su_max 0.025
_refine_ls_shift/su_mean 0.004
_refine_ls_structure_factor_coef Fsqd
_refine_ls_weighting_details 'calc w=1/[\s^2^(Fo^2^)+(0.0323P)^2^+0.0000P] where P=(Fo^2^+2Fc^2^)/3'
_refine_ls_weighting_scheme calc
_refine_ls_wR_factor_gt 0.0584
_refine_ls_wR_factor_ref 0.0610
_reflns_number_gt 1483
_reflns_number_total 1796
_reflns_threshold_expression >2sigma(I)
_cod_data_source_file cg0606388si20060923_105036.cif
_cod_data_source_block 03mmd078
_cod_depositor_comments
;
The following automatic conversions were performed:

'_symmetry_cell_setting' value 'Monoclinic' changed to 'monoclinic'
according to /home/saulius/struct/CIF-dictionaries/cif_core.dic
dictionary named 'cif_core.dic' version 2.4.1 from 2010-06-29.

Automatic conversion script
Id: cif_fix_values 1715 2011-07-08 13:25:40Z adriana 
;
_cod_original_cell_volume 784.4(2)
_cod_original_sg_symbol_H-M P21/c
_cod_database_code 4503988

loop_
_symmetry_equiv_pos_as_xyz
'x, y, z'
'-x, y+1/2, -z+1/2'
'-x, -y, -z'
'x, -y-1/2, z-1/2'

loop_
_atom_site_label
_atom_site_type_symbol
_atom_site_fract_x
_atom_site_fract_y
_atom_site_fract_z
_atom_site_U_iso_or_equiv
_atom_site_adp_type
_atom_site_occupancy
_atom_site_symmetry_multiplicity
_atom_site_calc_flag
_atom_site_refinement_flags
_atom_site_disorder_assembly
_atom_site_disorder_group
Pd1 Pd 0.5000 0.5000 0.0000 0.03980(10) Uani 1 2 d S . .
Cl1 Cl 0.55082(6) 0.77948(7) 0.02157(8) 0.05351(17) Uani 1 1 d . . .
N1 N 0.60169(19) 0.4480(3) 0.2233(3) 0.0474(5) Uani 1 1 d . . .
H1A H 0.608(2) 0.537(3) 0.274(4) 0.057(9) Uiso 1 1 d . . .
H1B H 0.5687(19) 0.386(3) 0.277(3) 0.050(8) Uiso 1 1 d . . .
C1 C 0.6978(2) 0.3776(3) 0.1950(3) 0.0520(6) Uani 1 1 d . A .
C2 C 0.7770(3) 0.4801(5) 0.1639(7) 0.0927(13) Uani 1 1 d . . .
H2 H 0.7680 0.6016 0.1627 0.111 Uiso 0.449(4) 1 d PR A .
C3 C 0.8706(3) 0.4097(9) 0.1329(6) 0.1173(15) Uani 1 1 d . A .
H3 H 0.9275 0.4812 0.1138 0.141 Uiso 0.551(4) 1 d PR . .
C4 C 0.8806(4) 0.2395(8) 0.1297(6) 0.1093(16) Uani 1 1 d . . .
C5 C 0.8052(4) 0.1366(6) 0.1601(5) 0.0986(14) Uani 1 1 d . A .
H5 H 0.8150 0.0153 0.1584 0.118 Uiso 0.449(4) 1 d PR . .
C6 C 0.7134(3) 0.2037(4) 0.1929(4) 0.0725(9) Uani 1 1 d . . .
H6 H 0.6588 0.1288 0.2152 0.087 Uiso 0.551(4) 1 d PR A .
F2 F 0.9720(2) 0.1767(5) 0.0936(4) 0.1916(16) Uani 1 1 d . A .
F1 F 0.7754(3) 0.6358(6) 0.2031(7) 0.1226(19) Uani 0.551(4) 1 d P A 1
F3 F 0.8038(4) -0.0427(6) 0.1454(9) 0.150(3) Uani 0.551(4) 1 d P A 1
F1B F 0.6581(3) 0.1067(5) 0.2525(6) 0.0853(16) Uani 0.449(4) 1 d P A 2
F3B F 0.9327(5) 0.5475(11) 0.0516(11) 0.160(3) Uani 0.449(4) 1 d P A 2

loop_
_atom_site_aniso_label
_atom_site_aniso_U_11
_atom_site_aniso_U_22
_atom_site_aniso_U_33
_atom_site_aniso_U_23
_atom_site_aniso_U_13
_atom_site_aniso_U_12
Pd1 0.05114(17) 0.03289(15) 0.03832(15) -0.00033(9) 0.01627(11) 0.00114(10)
Cl1 0.0793(5) 0.0366(3) 0.0473(3) -0.0001(2) 0.0184(3) -0.0063(3)
N1 0.0607(14) 0.0431(12) 0.0410(12) 0.0003(10) 0.0162(10) -0.0011(11)
C1 0.0533(15) 0.0607(17) 0.0414(14) -0.0040(11) 0.0057(12) 0.0028(13)
C2 0.068(2) 0.094(3) 0.119(4) -0.029(2) 0.022(2) -0.015(2)
C3 0.062(2) 0.161(4) 0.134(4) -0.020(4) 0.029(2) -0.024(3)
C4 0.065(2) 0.166(5) 0.093(3) -0.030(3) 0.000(2) 0.039(3)
C5 0.108(3) 0.104(3) 0.080(3) -0.009(2) 0.003(2) 0.050(3)
C6 0.084(2) 0.070(2) 0.0648(19) 0.0022(16) 0.0149(17) 0.0220(19)
F2 0.0845(17) 0.319(5) 0.168(3) -0.057(3) 0.0098(17) 0.092(2)
F1 0.079(3) 0.071(3) 0.220(5) 0.006(3) 0.029(3) -0.016(2)
F3 0.104(4) 0.084(3) 0.252(7) -0.041(4) -0.009(4) 0.045(3)
F1B 0.104(3) 0.052(3) 0.104(3) 0.011(2) 0.027(3) 0.012(2)
F3B 0.075(4) 0.239(7) 0.171(7) 0.021(6) 0.039(4) -0.048(4)

loop_
_atom_type_symbol
_atom_type_description
_atom_type_scat_dispersion_real
_atom_type_scat_dispersion_imag
_atom_type_scat_source
C C 0.0033 0.0016 'International Tables Vol C Tables 4.2.6.8 and 6.1.1.4'
H H 0.0000 0.0000 'International Tables Vol C Tables 4.2.6.8 and 6.1.1.4'
N N 0.0061 0.0033 'International Tables Vol C Tables 4.2.6.8 and 6.1.1.4'
F F 0.0171 0.0103 'International Tables Vol C Tables 4.2.6.8 and 6.1.1.4'
Cl Cl 0.1484 0.1585 'International Tables Vol C Tables 4.2.6.8 and 6.1.1.4'
Pd Pd -0.9988 1.0072 'International Tables Vol C Tables 4.2.6.8 and 6.1.1.4'

loop_
_geom_angle_atom_site_label_1
_geom_angle_atom_site_label_2
_geom_angle_atom_site_label_3
_geom_angle
_geom_angle_site_symmetry_1
_geom_angle_site_symmetry_3
N1 Pd1 N1 180.00(14) . 3_665
N1 Pd1 Cl1 90.78(7) . 3_665
N1 Pd1 Cl1 89.22(7) 3_665 3_665
N1 Pd1 Cl1 89.22(7) . .
N1 Pd1 Cl1 90.78(7) 3_665 .
Cl1 Pd1 Cl1 180.00(3) 3_665 .
C1 N1 Pd1 114.81(16) . .
C2 C1 C6 117.7(3) . .
C2 C1 N1 120.8(3) . .
C6 C1 N1 121.5(3) . .
F1 C2 C1 119.3(4) . .
F1 C2 C3 118.2(4) . .
C1 C2 C3 120.4(4) . .
C4 C3 C2 119.1(4) . .
C4 C3 F3B 129.1(6) . .
C2 C3 F3B 108.8(6) . .
C5 C4 C3 121.9(4) . .
C5 C4 F2 121.1(5) . .
C3 C4 F2 117.0(6) . .
C4 C5 C6 119.7(4) . .
C4 C5 F3 126.6(5) . .
C6 C5 F3 113.4(5) . .
F1B C6 C5 115.3(4) . .
F1B C6 C1 121.9(4) . .
C5 C6 C1 121.2(4) . .

loop_
_geom_bond_atom_site_label_1
_geom_bond_atom_site_label_2
_geom_bond_distance
_geom_bond_site_symmetry_2
Pd1 N1 2.053(2) .
Pd1 N1 2.053(2) 3_665
Pd1 Cl1 2.2891(6) 3_665
Pd1 Cl1 2.2891(6) .
N1 C1 1.419(3) .
C1 C2 1.360(5) .
C1 C6 1.380(4) .
C2 F1 1.259(5) .
C2 C3 1.396(6) .
C3 C4 1.342(7) .
C3 F3B 1.542(8) .
C4 C5 1.322(6) .
C4 F2 1.360(4) .
C5 C6 1.369(5) .
C5 F3 1.411(6) .
C6 F1B 1.190(5) .

loop_
_geom_hbond_atom_site_label_D
_geom_hbond_atom_site_label_H
_geom_hbond_atom_site_label_A
_geom_hbond_distance_DH
_geom_hbond_distance_HA
_geom_hbond_distance_DA
_geom_hbond_angle_DHA
_geom_hbond_site_symmetry_A
N1 H1A Cl1 0.80(3) 2.60(3) 3.291(2) 146(3) 4_576
N1 H1B Cl1 0.81(3) 2.51(3) 3.292(2) 162(2) 2_645
